data_7706909
loop_
_publ_author_name
'M\/oller, Mads Sondrup'
'Kongsted, Jacob'
'McKenzie, Christine J.'

_publ_section_title
;
 Preparation of organocobalt(iii) complexes via O<sub>2</sub> activation.
;
_journal_issue 14
_journal_name_full 'Dalton transactions (Cambridge, England : 2003)'
_journal_page_first 4819
_journal_page_last 4829
_journal_paper_doi 10.1039/d1dt00563d
_journal_volume 50
_journal_year 2021
_chemical_formula_sum 'C19 H21 Co N2 O4'
_chemical_formula_weight 400.31
_chemical_name_systematic (N,N'-Ethylene-bis(salicylideneiminato))-acetonyl-cobalt(iii)-aqua
_space_group_crystal_system triclinic
_space_group_IT_number 2
_space_group_name_Hall '-P 1'
_space_group_name_H-M_alt 'P -1'
_atom_sites_solution_hydrogens mixed
_audit_creation_method SHELXL-2018/1
_audit_update_record
;
2020-11-20 deposited with the CCDC.	2021-03-15 downloaded from the CCDC.
;
_cell_angle_alpha 115.062(7)
_cell_angle_beta 100.862(7)
_cell_angle_gamma 93.188(8)
_cell_formula_units_Z 2
_cell_length_a 9.1430(8)
_cell_length_b 9.8383(8)
_cell_length_c 11.1689(7)
_cell_measurement_reflns_used 1141
_cell_measurement_temperature 293(2)
_cell_measurement_theta_max 69.9610
_cell_measurement_theta_min 4.4860
_cell_volume 883.35(14)
_computing_cell_refinement 'CrysAlisPro 1.171.40.21a (Rigaku OD, 2018)'
_computing_data_collection 'CrysAlisPro 1.171.40.21a (Rigaku OD, 2018)'
_computing_data_reduction 'CrysAlisPro 1.171.40.21a (Rigaku OD, 2018)'
_computing_structure_refinement 'SHELXL-2018/1 (Sheldrick, 2018)'
_computing_structure_solution 'SHELXT 2014/5 (Sheldrick, 2014)'
_diffrn_ambient_temperature 292(2)
_diffrn_detector_area_resol_mean 5.2923
_diffrn_measured_fraction_theta_full 0.993
_diffrn_measured_fraction_theta_max 0.993
_diffrn_measurement_device_type 'XtaLAB Synergy, Dualflex, AtlasS2'
_diffrn_measurement_method '\w scans'
_diffrn_radiation_type CuK\a
_diffrn_radiation_wavelength 1.54184
_diffrn_reflns_av_R_equivalents 0.1677
_diffrn_reflns_av_unetI/netI 0.1747
_diffrn_reflns_Laue_measured_fraction_full 0.993
_diffrn_reflns_Laue_measured_fraction_max 0.993
_diffrn_reflns_limit_h_max 10
_diffrn_reflns_limit_h_min -7
_diffrn_reflns_limit_k_max 10
_diffrn_reflns_limit_k_min -10
_diffrn_reflns_limit_l_max 12
_diffrn_reflns_limit_l_min -12
_diffrn_reflns_number 6165
_diffrn_reflns_point_group_measured_fraction_full 0.993
_diffrn_reflns_point_group_measured_fraction_max 0.993
_diffrn_reflns_theta_full 58.927
_diffrn_reflns_theta_max 58.927
_diffrn_reflns_theta_min 4.496
_diffrn_source 'micro-focus sealed X-ray tube'
_exptl_absorpt_coefficient_mu 7.853
_exptl_absorpt_correction_T_max 0.929
_exptl_absorpt_correction_T_min 0.764
_exptl_absorpt_correction_type gaussian
_exptl_absorpt_process_details
;
CrysAlisPro 1.171.40.21a (Rigaku Oxford Diffraction, 2018)
Numerical absorption correction based on gaussian integration over
			a multifaceted crystal model
Empirical absorption correction using spherical harmonics,
 implemented in SCALE3 ABSPACK scaling algorithm.
;
_exptl_crystal_colour 'dark green'
_exptl_crystal_density_diffrn 1.505
_exptl_crystal_description needle
_exptl_crystal_F_000 416
_exptl_crystal_size_max 0.054
_exptl_crystal_size_mid 0.019
_exptl_crystal_size_min 0.012
_refine_diff_density_max 0.531
_refine_diff_density_min -0.819
_refine_diff_density_rms 0.100
_refine_ls_extinction_coef 0.0030(13)
_refine_ls_extinction_expression Fc^*^=kFc[1+0.001xFc^2^\l^3^/sin(2\q)]^-1/4^
_refine_ls_extinction_method 'SHELXL-2018/1 (Sheldrick 2018)'
_refine_ls_goodness_of_fit_ref 1.013
_refine_ls_hydrogen_treatment mixed
_refine_ls_matrix_type full
_refine_ls_number_parameters 245
_refine_ls_number_reflns 2522
_refine_ls_number_restraints 4
_refine_ls_restrained_S_all 1.012
_refine_ls_R_factor_all 0.1840
_refine_ls_R_factor_gt 0.0993
_refine_ls_shift/su_max 0.000
_refine_ls_shift/su_mean 0.000
_refine_ls_structure_factor_coef Fsqd
_refine_ls_weighting_details 'w=1/[\s^2^(Fo^2^)+(0.1592P)^2^] where P=(Fo^2^+2Fc^2^)/3'
_refine_ls_weighting_scheme calc
_refine_ls_wR_factor_gt 0.2502
_refine_ls_wR_factor_ref 0.3481
_reflns_Friedel_coverage 0.000
_reflns_number_gt 1094
_reflns_number_total 2522
_reflns_threshold_expression 'I > 2\s(I)'
_cod_data_source_file d1dt00563d2.cif
_cod_data_source_block mads_a_CCDC6
_cod_depositor_comments 'Adding full bibliography for 7706901--7706909.cif.'
_cod_original_cell_volume 883.35(13)
_cod_database_code 7706909
_shelx_shelxl_version_number 2018/1
_shelx_space_group_comment
;
The symmetry employed for this shelxl refinement is uniquely defined
by the following loop, which should always be used as a source of
symmetry information in preference to the above space-group names.
They are only intended as comments.
;

loop_
_space_group_symop_operation_xyz
'x, y, z'
'-x, -y, -z'

loop_
_atom_site_label
_atom_site_type_symbol
_atom_site_fract_x
_atom_site_fract_y
_atom_site_fract_z
_atom_site_U_iso_or_equiv
_atom_site_adp_type
_atom_site_occupancy
_atom_site_site_symmetry_order
_atom_site_calc_flag
_atom_site_refinement_flags_posn
_atom_site_refinement_flags_adp
_atom_site_refinement_flags_occupancy
_atom_site_disorder_assembly
_atom_site_disorder_group
Co1 Co 0.41008(16) 0.35794(18) 0.25727(19) 0.0691(9) Uani 1 1 d D . . . .
O1 O 0.4222(8) 0.5749(8) 0.3490(10) 0.079(3) Uani 1 1 d . . . . .
O2 O 0.6169(7) 0.3816(8) 0.3477(9) 0.072(2) Uani 1 1 d . . . . .
O3 O 0.7027(14) 0.3018(14) 0.0701(14) 0.128(4) Uani 1 1 d . . . . .
O4 O 0.3477(8) 0.3443(9) 0.4298(8) 0.065(2) Uani 1 1 d D . . . .
N1 N 0.2020(10) 0.3328(11) 0.1794(11) 0.075(3) Uani 1 1 d . . . . .
N2 N 0.3904(10) 0.1435(10) 0.1678(11) 0.078(3) Uani 1 1 d . . . . .
C1 C 0.3277(12) 0.6573(12) 0.3151(14) 0.070(4) Uani 1 1 d . . . . .
C2 C 0.3737(14) 0.8089(14) 0.3614(15) 0.081(4) Uani 1 1 d . . . . .
H2 H 0.469410 0.851836 0.417482 0.097 Uiso 1 1 calc R U . . .
C3 C 0.2820(16) 0.9009(16) 0.3272(17) 0.097(5) Uani 1 1 d . . . . .
H3 H 0.314539 1.004619 0.362861 0.117 Uiso 1 1 calc R U . . .
C4 C 0.1404(18) 0.8364(18) 0.2386(19) 0.101(5) Uani 1 1 d . . . . .
H4 H 0.079147 0.896362 0.212753 0.121 Uiso 1 1 calc R U . . .
C5 C 0.0936(14) 0.6880(17) 0.1912(16) 0.085(4) Uani 1 1 d . . . . .
H5 H -0.003725 0.647794 0.137869 0.102 Uiso 1 1 calc R U . . .
C6 C 0.1869(13) 0.5892(13) 0.2193(17) 0.082(4) Uani 1 1 d . . . . .
C7 C 0.1275(12) 0.4371(14) 0.1718(12) 0.061(3) Uani 1 1 d . . . . .
H7 H 0.025055 0.408554 0.131130 0.073 Uiso 1 1 calc R U . . .
C8 C 0.1328(13) 0.1746(13) 0.1272(16) 0.090(5) Uani 1 1 d . . . . .
H8A H 0.041742 0.152619 0.057374 0.109 Uiso 1 1 calc R U . . .
H8AB H 0.106070 0.157081 0.200130 0.109 Uiso 1 1 calc R U . . .
C9 C 0.2423(14) 0.0746(14) 0.0698(14) 0.088(4) Uani 1 1 d . . . . .
H9A H 0.246988 0.068544 -0.018265 0.105 Uiso 1 1 calc R U . . .
H9AB H 0.213014 -0.027017 0.059082 0.105 Uiso 1 1 calc R U . . .
C10 C 0.4894(14) 0.0582(12) 0.1821(14) 0.078(4) Uani 1 1 d . . . . .
H10 H 0.465909 -0.046111 0.128496 0.094 Uiso 1 1 calc R U . . .
C11 C 0.6318(15) 0.1174(15) 0.2761(17) 0.085(4) Uani 1 1 d . . . . .
C12 C 0.7184(17) 0.0048(17) 0.2871(18) 0.097(5) Uani 1 1 d . . . . .
H12 H 0.678530 -0.097674 0.239387 0.116 Uiso 1 1 calc R U . . .
C13 C 0.860(2) 0.050(2) 0.3682(17) 0.106(5) Uani 1 1 d . . . . .
H13 H 0.915204 -0.022837 0.377653 0.127 Uiso 1 1 calc R U . . .
C14 C 0.9227(15) 0.202(2) 0.4374(17) 0.096(5) Uani 1 1 d . . . . .
H14 H 1.019834 0.230459 0.492404 0.115 Uiso 1 1 calc R U . . .
C15 C 0.8416(13) 0.3084(16) 0.4241(14) 0.086(4) Uani 1 1 d . . . . .
H15 H 0.884716 0.410110 0.469601 0.103 Uiso 1 1 calc R U . . .
C16 C 0.6922(12) 0.2675(13) 0.3422(11) 0.058(3) Uani 1 1 d . . . . .
C17 C 0.4658(12) 0.3700(14) 0.0927(13) 0.073(3) Uani 1 1 d . . . . .
H17A H 0.427603 0.274944 0.011940 0.088 Uiso 1 1 calc R U . . .
H17B H 0.421812 0.450521 0.077634 0.088 Uiso 1 1 calc R U . . .
C18 C 0.631(2) 0.4008(18) 0.1202(19) 0.108(6) Uani 1 1 d . . . . .
C19 C 0.7115(17) 0.5645(17) 0.2142(18) 0.108(5) Uani 1 1 d . . . . .
H19A H 0.746159 0.608694 0.160758 0.163 Uiso 1 1 calc R U . . .
H19B H 0.795942 0.562841 0.279057 0.163 Uiso 1 1 calc R U . . .
H19C H 0.642515 0.623905 0.261364 0.163 Uiso 1 1 calc R U . . .
H1 H 0.418(5) 0.354(11) 0.494(5) 0.05(3) Uiso 1 1 d D . . . .
H16 H 0.31(3) 0.414(16) 0.481(17) 0.28(16) Uiso 1 1 d D . . . .

loop_
_atom_site_aniso_label
_atom_site_aniso_U_11
_atom_site_aniso_U_22
_atom_site_aniso_U_33
_atom_site_aniso_U_23
_atom_site_aniso_U_13
_atom_site_aniso_U_12
Co1 0.0523(11) 0.0516(13) 0.0763(15) 0.0171(10) -0.0137(9) -0.0106(8)
O1 0.051(4) 0.052(4) 0.107(7) 0.028(5) -0.024(4) -0.013(3)
O2 0.050(4) 0.058(5) 0.082(6) 0.020(4) -0.011(4) -0.013(3)
O3 0.132(9) 0.097(8) 0.123(10) 0.026(8) 0.016(8) 0.013(7)
O4 0.058(4) 0.071(5) 0.042(4) 0.012(4) -0.001(4) -0.007(4)
N1 0.049(5) 0.061(6) 0.084(8) 0.020(6) -0.014(5) -0.026(5)
N2 0.064(5) 0.042(5) 0.088(8) 0.007(5) -0.013(5) -0.020(5)
C1 0.064(6) 0.040(6) 0.088(9) 0.015(6) 0.008(6) 0.004(5)
C2 0.079(7) 0.068(8) 0.084(10) 0.026(7) 0.011(7) 0.008(6)
C3 0.102(10) 0.067(8) 0.109(13) 0.032(9) 0.012(9) 0.002(8)
C4 0.109(11) 0.088(11) 0.113(14) 0.049(10) 0.029(10) 0.023(9)
C5 0.067(7) 0.099(10) 0.087(10) 0.042(9) 0.007(7) 0.020(7)
C6 0.066(7) 0.058(7) 0.115(12) 0.045(8) -0.007(7) 0.002(6)
C7 0.059(6) 0.079(8) 0.044(6) 0.021(6) 0.023(5) 0.014(6)
C8 0.070(7) 0.055(7) 0.112(12) 0.024(8) -0.017(7) -0.019(6)
C9 0.089(8) 0.052(7) 0.072(9) 0.002(7) -0.024(7) -0.020(6)
C10 0.081(7) 0.026(5) 0.091(10) -0.005(6) 0.011(7) 0.009(5)
C11 0.078(8) 0.068(9) 0.100(11) 0.030(8) 0.023(7) 0.013(7)
C12 0.098(10) 0.078(9) 0.109(13) 0.034(9) 0.026(10) 0.031(8)
C13 0.134(14) 0.107(13) 0.081(11) 0.040(10) 0.030(10) 0.052(11)
C14 0.064(7) 0.134(14) 0.092(11) 0.050(11) 0.016(7) 0.046(8)
C15 0.073(7) 0.085(9) 0.069(9) 0.015(7) -0.006(6) 0.013(7)
C16 0.059(6) 0.065(7) 0.045(6) 0.016(6) 0.020(5) 0.023(5)
C17 0.072(7) 0.070(8) 0.069(8) 0.028(7) 0.008(6) -0.011(6)
C18 0.123(13) 0.073(10) 0.113(15) 0.033(10) 0.020(11) -0.010(9)
C19 0.111(11) 0.109(12) 0.107(13) 0.051(10) 0.030(10) -0.010(9)

loop_
_atom_type_symbol
_atom_type_description
_atom_type_scat_dispersion_real
_atom_type_scat_dispersion_imag
_atom_type_scat_source
C C 0.0181 0.0091 'International Tables Vol C Tables 4.2.6.8 and 6.1.1.4'
H H 0.0000 0.0000 'International Tables Vol C Tables 4.2.6.8 and 6.1.1.4'
N N 0.0311 0.0180 'International Tables Vol C Tables 4.2.6.8 and 6.1.1.4'
O O 0.0492 0.0322 'International Tables Vol C Tables 4.2.6.8 and 6.1.1.4'
Co Co -2.3653 3.6143 'International Tables Vol C Tables 4.2.6.8 and 6.1.1.4'

loop_
_geom_angle_atom_site_label_1
_geom_angle_atom_site_label_2
_geom_angle_atom_site_label_3
_geom_angle
_geom_angle_site_symmetry_1
_geom_angle_site_symmetry_3
_geom_angle_publ_flag
N1 Co1 N2 86.2(4) . . ?
N1 Co1 O2 175.6(4) . . ?
N2 Co1 O2 93.5(4) . . ?
N1 Co1 O1 92.0(4) . . ?
N2 Co1 O1 177.8(4) . . ?
O2 Co1 O1 88.2(3) . . ?
N1 Co1 C17 91.6(5) . . ?
N2 Co1 C17 90.0(5) . . ?
O2 Co1 C17 92.9(4) . . ?
O1 Co1 C17 91.2(5) . . ?
N1 Co1 O4 87.6(4) . . ?
N2 Co1 O4 89.8(4) . . ?
O2 Co1 O4 88.0(3) . . ?
O1 Co1 O4 88.9(4) . . ?
C17 Co1 O4 179.2(3) . . ?
C1 O1 Co1 126.2(7) . . ?
C16 O2 Co1 124.9(6) . . ?
Co1 O4 H1 117(4) . . ?
Co1 O4 H16 120(5) . . ?
H1 O4 H16 92(10) . . ?
C7 N1 C8 123.0(9) . . ?
C7 N1 Co1 126.4(7) . . ?
C8 N1 Co1 110.6(8) . . ?
C10 N2 C9 120.4(10) . . ?
C10 N2 Co1 127.8(7) . . ?
C9 N2 Co1 111.8(8) . . ?
O1 C1 C2 119.0(10) . . ?
O1 C1 C6 121.7(9) . . ?
C2 C1 C6 118.9(11) . . ?
C1 C2 C3 122.0(12) . . ?
C1 C2 H2 119.0 . . ?
C3 C2 H2 119.0 . . ?
C2 C3 C4 119.4(13) . . ?
C2 C3 H3 120.3 . . ?
C4 C3 H3 120.3 . . ?
C5 C4 C3 119.6(14) . . ?
C5 C4 H4 120.2 . . ?
C3 C4 H4 120.2 . . ?
C4 C5 C6 122.5(12) . . ?
C4 C5 H5 118.7 . . ?
C6 C5 H5 118.7 . . ?
C7 C6 C5 119.1(11) . . ?
C7 C6 C1 122.8(11) . . ?
C5 C6 C1 117.1(11) . . ?
N1 C7 C6 125.7(10) . . ?
N1 C7 H7 117.2 . . ?
C6 C7 H7 117.2 . . ?
N1 C8 C9 108.6(10) . . ?
N1 C8 H8A 110.0 . . ?
C9 C8 H8A 110.0 . . ?
N1 C8 H8AB 110.0 . . ?
C9 C8 H8AB 110.0 . . ?
H8A C8 H8AB 108.4 . . ?
C8 C9 N2 106.4(10) . . ?
C8 C9 H9A 110.5 . . ?
N2 C9 H9A 110.5 . . ?
C8 C9 H9AB 110.5 . . ?
N2 C9 H9AB 110.5 . . ?
H9A C9 H9AB 108.6 . . ?
N2 C10 C11 122.9(10) . . ?
N2 C10 H10 118.5 . . ?
C11 C10 H10 118.5 . . ?
C16 C11 C10 124.5(12) . . ?
C16 C11 C12 120.5(13) . . ?
C10 C11 C12 114.6(12) . . ?
C13 C12 C11 119.0(14) . . ?
C13 C12 H12 120.5 . . ?
C11 C12 H12 120.5 . . ?
C12 C13 C14 121.4(15) . . ?
C12 C13 H13 119.3 . . ?
C14 C13 H13 119.3 . . ?
C15 C14 C13 119.5(13) . . ?
C15 C14 H14 120.3 . . ?
C13 C14 H14 120.3 . . ?
C14 C15 C16 121.3(13) . . ?
C14 C15 H15 119.3 . . ?
C16 C15 H15 119.3 . . ?
O2 C16 C11 125.0(10) . . ?
O2 C16 C15 116.5(10) . . ?
C11 C16 C15 118.2(11) . . ?
C18 C17 Co1 108.2(10) . . ?
C18 C17 H17A 110.1 . . ?
Co1 C17 H17A 110.1 . . ?
C18 C17 H17B 110.1 . . ?
Co1 C17 H17B 110.1 . . ?
H17A C17 H17B 108.4 . . ?
O3 C18 C17 121.3(13) . . ?
O3 C18 C19 120.1(15) . . ?
C17 C18 C19 118.7(14) . . ?
C18 C19 H19A 109.5 . . ?
C18 C19 H19B 109.5 . . ?
H19A C19 H19B 109.5 . . ?
C18 C19 H19C 109.5 . . ?
H19A C19 H19C 109.5 . . ?
H19B C19 H19C 109.5 . . ?

loop_
_geom_bond_atom_site_label_1
_geom_bond_atom_site_label_2
_geom_bond_distance
_geom_bond_site_symmetry_2
_geom_bond_publ_flag
Co1 N1 1.891(9) . ?
Co1 N2 1.893(9) . ?
Co1 O2 1.918(7) . ?
Co1 O1 1.923(8) . ?
Co1 C17 2.045(14) . ?
Co1 O4 2.164(9) . ?
O1 C1 1.328(13) . ?
O2 C16 1.335(12) . ?
O3 C18 1.200(18) . ?
O4 H1 0.83(2) . ?
O4 H16 0.83(2) . ?
N1 C7 1.286(14) . ?
N1 C8 1.465(14) . ?
N2 C10 1.301(14) . ?
N2 C9 1.484(14) . ?
C1 C2 1.366(15) . ?
C1 C6 1.424(17) . ?
C2 C3 1.387(18) . ?
C2 H2 0.9300 . ?
C3 C4 1.40(2) . ?
C3 H3 0.9300 . ?
C4 C5 1.337(19) . ?
C4 H4 0.9300 . ?
C5 C6 1.421(17) . ?
C5 H5 0.9300 . ?
C6 C7 1.394(16) . ?
C7 H7 0.9300 . ?
C8 C9 1.483(17) . ?
C8 H8A 0.9700 . ?
C8 H8AB 0.9700 . ?
C9 H9A 0.9700 . ?
C9 H9AB 0.9700 . ?
C10 C11 1.421(18) . ?
C10 H10 0.9300 . ?
C11 C16 1.365(17) . ?
C11 C12 1.430(19) . ?
C12 C13 1.36(2) . ?
C12 H12 0.9300 . ?
C13 C14 1.39(2) . ?
C13 H13 0.9300 . ?
C14 C15 1.361(18) . ?
C14 H14 0.9300 . ?
C15 C16 1.421(15) . ?
C15 H15 0.9300 . ?
C17 C18 1.47(2) . ?
C17 H17A 0.9700 . ?
C17 H17B 0.9700 . ?
C18 C19 1.54(2) . ?
C19 H19A 0.9600 . ?
C19 H19B 0.9600 . ?
C19 H19C 0.9600 . ?
